data_4315271
loop_
_publ_author_name
'Jack M. Harrowfield'
'George A. Koutsantonis'
'Nigel A. Lengkeek'
'Brian W. Skelton'
'Allan H. White'

_publ_contact_author_address
;
School of Biomedical, Biomolecular and Chemical Sciences, 
The University of Western Australia, 
35 Stirling Highway,
 Crawley, 
Western Australia, 6009

;
_publ_contact_author_email brian.skelton@uwa.edu.au
_publ_contact_author_fax (+61)_08_6488_1118
_publ_contact_author_name 'Skelton, B. W.'
_publ_contact_author_phone (+61)_08_6488_7107
_publ_section_title
;
 Structural and Electrochemical Studies of Co(III) Cage Amine Complexes
 with Pendent Thienylmethylamino Groups
;
_journal_name_full 'Inorganic Chemistry'
_journal_page_first 3152
_journal_page_last 3161
_journal_paper_doi 10.1021/ic9019603
_journal_volume 49
_journal_year 2010
_chemical_formula_moiety 'C20 H40 Co N7 S, 7(H2 O), 4(Cl) '
_chemical_formula_sum 'C20 H54 Cl4 Co N7 O7 S'
_chemical_formula_weight 737.49
_chemical_name_systematic
;
 ?
;
_space_group_IT_number 2
_symmetry_cell_setting triclinic
_symmetry_space_group_name_Hall '-P 1'
_symmetry_space_group_name_H-M 'P -1'
_atom_sites_solution_hydrogens geom
_atom_sites_solution_primary direct
_atom_sites_solution_secondary difmap
_audit_creation_date 2009-09-06T10:35:17-00:00
_audit_creation_method 'WinGX routine CIF_UPDATE'
_cell_angle_alpha 95.0180(10)
_cell_angle_beta 93.2580(10)
_cell_angle_gamma 105.5250(10)
_cell_formula_units_Z 2
_cell_length_a 9.9640(8)
_cell_length_b 11.9100(10)
_cell_length_c 14.7250(12)
_cell_measurement_reflns_used 9455
_cell_measurement_temperature 170(2)
_cell_measurement_theta_max 28.4
_cell_measurement_theta_min 2.37
_cell_volume 1671.4(2)
_computing_cell_refinement 'Siemens SAINT (Siemens, 1995)'
_computing_data_collection 'Siemens SMART (Siemens, 1995)'
_computing_data_reduction 'xtal ADDREF SORTRF'
_computing_molecular_graphics ORTEPII
_computing_publication_material WinGX
_computing_structure_refinement 'SHELXL-97 (Sheldrick, 2008)'
_computing_structure_solution xtal
_diffrn_ambient_temperature 170(2)
_diffrn_measured_fraction_theta_full 0.988
_diffrn_measured_fraction_theta_max 0.886
_diffrn_measurement_device_type
;
Bruker SMART CCD diffractometer
;
_diffrn_measurement_method '\w scans'
_diffrn_radiation_monochromator graphite
_diffrn_radiation_type MoK\a
_diffrn_radiation_wavelength 0.71073
_diffrn_reflns_av_R_equivalents 0.018
_diffrn_reflns_av_unetI/netI 0.0263
_diffrn_reflns_limit_h_max 13
_diffrn_reflns_limit_h_min -13
_diffrn_reflns_limit_k_max 15
_diffrn_reflns_limit_k_min -15
_diffrn_reflns_limit_l_max 19
_diffrn_reflns_limit_l_min -19
_diffrn_reflns_number 14430
_diffrn_reflns_theta_full 26
_diffrn_reflns_theta_max 28.62
_diffrn_reflns_theta_min 1.39
_exptl_absorpt_coefficient_mu 0.943
_exptl_absorpt_correction_T_max 1
_exptl_absorpt_correction_T_min .79
_exptl_absorpt_correction_type multi-scan
_exptl_absorpt_process_details
;
 SADABS; Sheldrick, 1996
;
_exptl_crystal_colour orange
_exptl_crystal_density_diffrn 1.465
_exptl_crystal_density_method 'not measured'
_exptl_crystal_description prism
_exptl_crystal_F_000 780
_exptl_crystal_size_max .58
_exptl_crystal_size_mid .52
_exptl_crystal_size_min .37
_refine_diff_density_max 0.736
_refine_diff_density_min -0.412
_refine_diff_density_rms 0.065
_refine_ls_extinction_method none
_refine_ls_goodness_of_fit_ref 1.059
_refine_ls_hydrogen_treatment mixed
_refine_ls_matrix_type full
_refine_ls_number_parameters 434
_refine_ls_number_reflns 7599
_refine_ls_number_restraints 31
_refine_ls_restrained_S_all 1.059
_refine_ls_R_factor_all 0.0374
_refine_ls_R_factor_gt 0.0319
_refine_ls_shift/su_max 0.001
_refine_ls_shift/su_mean 0
_refine_ls_structure_factor_coef Fsqd
_refine_ls_weighting_details 'calc w=1/[\s^2^(Fo^2^)+(0.0478P)^2^+0.5498P] where P=(Fo^2^+2Fc^2^)/3'
_refine_ls_weighting_scheme calc
_refine_ls_wR_factor_gt 0.0813
_refine_ls_wR_factor_ref 0.0841
_reflns_number_gt 6600
_reflns_number_total 7599
_reflns_threshold_expression I>2\s(I)
_cod_data_source_file ic9019603_si_001.cif
_cod_data_source_block gk173
_cod_original_sg_symbol_Hall -p_1
_cod_database_code 4315271

loop_
_symmetry_equiv_pos_as_xyz
'x, y, z'
'-x, -y, -z'

loop_
_atom_site_label
_atom_site_type_symbol
_atom_site_fract_x
_atom_site_fract_y
_atom_site_fract_z
_atom_site_U_iso_or_equiv
_atom_site_adp_type
_atom_site_occupancy
_atom_site_symmetry_multiplicity
_atom_site_calc_flag
_atom_site_refinement_flags
_atom_site_disorder_assembly
_atom_site_disorder_group
Co1 Co 0.26983(2) 0.500341(17) 0.242909(13) 0.01231(6) Uani 1 1 d . . .
Cl1 Cl 0.03486(4) 0.66438(4) 0.07618(3) 0.02488(10) Uani 1 1 d . . .
Cl2 Cl 0.17942(4) 0.46290(4) 0.51628(3) 0.02097(9) Uani 1 1 d . . .
Cl3 Cl 0.62572(4) 0.40685(4) 0.15975(3) 0.02428(10) Uani 1 1 d . . .
Cl4 Cl 0.29802(5) 1.00268(4) 0.28733(3) 0.02733(10) Uani 1 1 d . . .
C1 C 0.44805(16) 0.74994(13) 0.30214(10) 0.0148(3) Uani 1 1 d . . .
N1 N 0.52699(14) 0.87559(11) 0.33521(9) 0.0161(3) Uani 1 1 d . B .
H1A H 0.4659 0.9208 0.3286 0.019 Uiso 1 1 calc R . .
H1B H 0.5509 0.8791 0.3969 0.019 Uiso 1 1 calc R . .
C10 C 0.65772(18) 0.93265(14) 0.29101(12) 0.0214(3) Uani 1 1 d . . .
H10A H 0.7289 0.8898 0.3013 0.026 Uiso 1 1 calc R A 1
H10B H 0.6359 0.9293 0.2242 0.026 Uiso 1 1 calc R A 1
S11 S 0.83926(17) 1.24309(12) 0.43282(12) 0.0238(3) Uani 0.694(3) 1 d PD B 1
C12 C 0.8071(13) 1.0939(6) 0.4033(8) 0.0202(9) Uani 0.694(3) 1 d PD B 1
H12 H 0.8505 1.0448 0.4348 0.024 Uiso 0.694(3) 1 calc PR B 1
C13 C 0.7134(11) 1.0561(7) 0.3305(10) 0.0153(11) Uani 0.694(3) 1 d PD B 1
C14 C 0.659(2) 1.1487(9) 0.3007(9) 0.0227(10) Uani 0.694(3) 1 d PD B 1
H14 H 0.5872 1.1364 0.2526 0.027 Uiso 0.694(3) 1 calc PR B 1
C15 C 0.7193(11) 1.2539(7) 0.3476(7) 0.0255(7) Uani 0.694(3) 1 d PD B 1
H15 H 0.6986 1.3247 0.3353 0.031 Uiso 0.694(3) 1 calc PR B 1
S11' S 0.7167(6) 1.2786(3) 0.3523(4) 0.0255(7) Uani 0.306(3) 1 d PD B 2
C12' C 0.650(5) 1.145(2) 0.288(2) 0.0227(10) Uani 0.306(3) 1 d PD B 2
H12' H 0.5906 1.131 0.2326 0.027 Uiso 0.306(3) 1 calc PR B 2
C13' C 0.695(3) 1.0655(17) 0.328(2) 0.0153(11) Uani 0.306(3) 1 d PD B 2
C14' C 0.806(3) 1.1154(16) 0.402(2) 0.0202(9) Uani 0.306(3) 1 d PD B 2
H14' H 0.8602 1.0717 0.4301 0.024 Uiso 0.306(3) 1 calc PR B 2
C15' C 0.8217(19) 1.2288(14) 0.4244(13) 0.0238(3) Uani 0.306(3) 1 d PD B 2
H15' H 0.8827 1.2754 0.4737 0.029 Uiso 0.306(3) 1 calc PR B 2
C2A C 0.54755(17) 0.67238(14) 0.30746(11) 0.0167(3) Uani 1 1 d . . .
H2A1 H 0.6163 0.6915 0.2613 0.02 Uiso 1 1 calc R . .
H2A2 H 0.5995 0.6884 0.3686 0.02 Uiso 1 1 calc R . .
N3A N 0.46942(14) 0.54534(11) 0.29088(9) 0.0142(3) Uani 1 1 d . . .
H3A H 0.5157 0.5124 0.2473 0.017 Uiso 1 1 calc R . .
C4A C 0.47661(17) 0.48209(14) 0.37323(11) 0.0184(3) Uani 1 1 d . . .
H4A1 H 0.4442 0.5216 0.4262 0.022 Uiso 1 1 calc R . .
H4A2 H 0.5738 0.4802 0.389 0.022 Uiso 1 1 calc R . .
C4A' C 0.38300(17) 0.35962(14) 0.34934(11) 0.0190(3) Uani 1 1 d . . .
H4A3 H 0.4194 0.3183 0.2993 0.023 Uiso 1 1 calc R . .
H4A4 H 0.3783 0.3149 0.4032 0.023 Uiso 1 1 calc R . .
N3A' N 0.24198(14) 0.37022(11) 0.31989(9) 0.0153(3) Uani 1 1 d . . .
H3A' H 0.2063 0.3952 0.3726 0.018 Uiso 1 1 calc R . .
C2A' C 0.14195(18) 0.25474(14) 0.28341(11) 0.0195(3) Uani 1 1 d . . .
H2A3 H 0.0607 0.2395 0.3208 0.023 Uiso 1 1 calc R . .
H2A4 H 0.1887 0.192 0.2902 0.023 Uiso 1 1 calc R . .
C2B C 0.38610(17) 0.74800(14) 0.20464(11) 0.0169(3) Uani 1 1 d . . .
H2B1 H 0.3194 0.7965 0.2052 0.02 Uiso 1 1 calc R . .
H2B2 H 0.462 0.7832 0.1666 0.02 Uiso 1 1 calc R . .
N3B N 0.31258(14) 0.62727(11) 0.16274(9) 0.0146(3) Uani 1 1 d . . .
H3B H 0.2268 0.6313 0.137 0.018 Uiso 1 1 calc R . .
C4B C 0.38533(18) 0.58708(15) 0.08567(11) 0.0194(3) Uani 1 1 d . . .
H4B1 H 0.4836 0.593 0.106 0.023 Uiso 1 1 calc R . .
H4B2 H 0.3844 0.6354 0.0344 0.023 Uiso 1 1 calc R . .
C4B' C 0.30602(18) 0.46135(15) 0.05643(11) 0.0204(3) Uani 1 1 d . . .
H4B3 H 0.2097 0.4562 0.0319 0.024 Uiso 1 1 calc R . .
H4B4 H 0.3532 0.427 0.0083 0.024 Uiso 1 1 calc R . .
N3B' N 0.30318(14) 0.39780(12) 0.13934(9) 0.0161(3) Uani 1 1 d . . .
H3B' H 0.3936 0.3919 0.1512 0.019 Uiso 1 1 calc R . .
C2B' C 0.21135(18) 0.27435(14) 0.12310(11) 0.0200(3) Uani 1 1 d . . .
H2B3 H 0.269 0.2201 0.1339 0.024 Uiso 1 1 calc R . .
H2B4 H 0.1735 0.2583 0.0582 0.024 Uiso 1 1 calc R . .
C2C C 0.33510(17) 0.72051(14) 0.36954(11) 0.0163(3) Uani 1 1 d . . .
H2C1 H 0.3803 0.7178 0.4307 0.02 Uiso 1 1 calc R . .
H2C2 H 0.2878 0.7838 0.3747 0.02 Uiso 1 1 calc R . .
N3C N 0.22853(13) 0.60686(11) 0.34180(9) 0.0137(3) Uani 1 1 d . . .
H3C H 0.2196 0.5664 0.3934 0.016 Uiso 1 1 calc R . .
C4C C 0.08766(17) 0.62135(14) 0.31668(11) 0.0183(3) Uani 1 1 d . . .
H4C1 H 0.0932 0.6765 0.2696 0.022 Uiso 1 1 calc R . .
H4C2 H 0.0494 0.6523 0.371 0.022 Uiso 1 1 calc R . .
C4C' C -0.00349(17) 0.50182(15) 0.28002(11) 0.0188(3) Uani 1 1 d . . .
H4C3 H -0.0155 0.4486 0.3288 0.023 Uiso 1 1 calc R . .
H4C4 H -0.0968 0.5068 0.257 0.023 Uiso 1 1 calc R . .
N3C' N 0.06813(14) 0.45705(12) 0.20379(9) 0.0155(3) Uani 1 1 d . . .
H3C' H 0.0583 0.4998 0.1551 0.019 Uiso 1 1 calc R . .
C2C' C -0.00194(17) 0.33116(14) 0.17050(12) 0.0195(3) Uani 1 1 d . . .
H2C3 H -0.0319 0.3255 0.1046 0.023 Uiso 1 1 calc R . .
H2C4 H -0.087 0.3046 0.2033 0.023 Uiso 1 1 calc R . .
C1' C 0.08968(17) 0.24884(14) 0.18360(11) 0.0183(3) Uani 1 1 d . . .
C0' C -0.0002(2) 0.12343(15) 0.15362(13) 0.0248(4) Uani 1 1 d . . .
H0'1 H -0.0786 0.1041 0.1921 0.037 Uiso 1 1 calc R . .
H0'2 H 0.0568 0.0686 0.1601 0.037 Uiso 1 1 calc R . .
H0'3 H -0.0362 0.1174 0.0895 0.037 Uiso 1 1 calc R . .
O1 O 0.62704(15) 0.86037(12) 0.50857(9) 0.0298(3) Uani 1 1 d D . .
H1AO H 0.639(3) 0.905(2) 0.5593(14) 0.057(8) Uiso 1 1 d D . .
H1BO H 0.709(2) 0.851(2) 0.5002(17) 0.057(8) Uiso 1 1 d D . .
O2 O 0.2282(2) 0.91977(15) 0.06314(11) 0.0465(4) Uani 1 1 d D . .
H2AO H 0.160(3) 0.857(2) 0.066(2) 0.089(12) Uiso 1 1 d D . .
H2BO H 0.248(3) 0.950(2) 0.1192(13) 0.066(9) Uiso 1 1 d D . .
O3 O 0.79930(19) 0.76400(16) 0.16349(11) 0.0440(4) Uani 1 1 d D . .
H3AO H 0.845(3) 0.724(2) 0.1374(16) 0.050(8) Uiso 1 1 d D . .
H3BO H 0.772(3) 0.807(2) 0.1255(16) 0.051(8) Uiso 1 1 d D . .
O4 O -0.13526(18) 0.80854(14) 0.47116(11) 0.0384(4) Uani 1 1 d D . .
H4AO H -0.145(2) 0.7372(14) 0.4713(15) 0.036(6) Uiso 1 1 d D . .
H4BO H -0.097(3) 0.834(2) 0.4248(15) 0.052(8) Uiso 1 1 d D . .
O5 O 0.6895(2) 0.89840(16) 0.05552(11) 0.0453(4) Uani 1 1 d D . .
H5AO H 0.735(2) 0.9592(17) 0.0341(16) 0.042(7) Uiso 1 1 d D . .
H5BO H 0.6089(18) 0.879(2) 0.0256(17) 0.049(8) Uiso 1 1 d D . .
O6 O -0.02221(18) 0.87870(16) 0.31615(12) 0.0460(4) Uani 1 1 d D . .
H6AO H 0.0614(18) 0.913(2) 0.3092(17) 0.052(8) Uiso 1 1 d D . .
H6BO H -0.065(3) 0.850(3) 0.2634(15) 0.069(10) Uiso 1 1 d D . .
O7 O 0.4350(2) 0.84038(17) -0.03944(16) 0.0604(5) Uani 1 1 d D . .
H7AO H 0.406(3) 0.780(2) -0.077(2) 0.101(13) Uiso 1 1 d D . .
H7BO H 0.362(2) 0.856(3) -0.019(2) 0.066(10) Uiso 1 1 d D . .

loop_
_atom_site_aniso_label
_atom_site_aniso_U_11
_atom_site_aniso_U_22
_atom_site_aniso_U_33
_atom_site_aniso_U_23
_atom_site_aniso_U_13
_atom_site_aniso_U_12
Co1 0.01309(11) 0.01321(11) 0.01065(11) 0.00151(8) 0.00118(8) 0.00353(8)
Cl1 0.0223(2) 0.0304(2) 0.0234(2) 0.00652(17) -0.00202(16) 0.00947(17)
Cl2 0.0224(2) 0.0241(2) 0.01586(18) 0.00267(15) 0.00336(15) 0.00488(16)
Cl3 0.0219(2) 0.0329(2) 0.0205(2) -0.00045(17) 0.00275(16) 0.01262(17)
Cl4 0.0257(2) 0.0242(2) 0.0332(2) -0.00214(18) -0.00181(18) 0.01115(17)
C1 0.0151(7) 0.0129(7) 0.0152(7) 0.0015(6) 0.0015(6) 0.0018(6)
N1 0.0167(7) 0.0138(6) 0.0165(6) 0.0008(5) 0.0016(5) 0.0020(5)
C10 0.0197(8) 0.0175(8) 0.0247(9) 0.0007(7) 0.0069(7) 0.0006(6)
S11 0.0245(6) 0.0198(5) 0.0224(5) -0.0021(4) 0.0033(4) -0.0007(4)
C12 0.0237(9) 0.011(3) 0.0247(10) 0.005(2) 0.0017(7) 0.002(3)
C13 0.011(3) 0.0146(15) 0.0210(10) 0.0026(14) 0.005(2) 0.0044(12)
C14 0.023(3) 0.0214(11) 0.021(4) 0.0034(15) -0.002(2) 0.0015(13)
C15 0.0255(6) 0.017(2) 0.0327(8) 0.0012(12) 0.0045(5) 0.0032(12)
S11' 0.0255(6) 0.017(2) 0.0327(8) 0.0012(12) 0.0045(5) 0.0032(12)
C12' 0.023(3) 0.0214(11) 0.021(4) 0.0034(15) -0.002(2) 0.0015(13)
C13' 0.011(3) 0.0146(15) 0.0210(10) 0.0026(14) 0.005(2) 0.0044(12)
C14' 0.0237(9) 0.011(3) 0.0247(10) 0.005(2) 0.0017(7) 0.002(3)
C15' 0.0245(6) 0.0198(5) 0.0224(5) -0.0021(4) 0.0033(4) -0.0007(4)
C2A 0.0158(8) 0.0159(8) 0.0177(8) -0.0006(6) 0.0000(6) 0.0041(6)
N3A 0.0145(6) 0.0151(6) 0.0131(6) 0.0010(5) 0.0006(5) 0.0046(5)
C4A 0.0196(8) 0.0201(8) 0.0163(8) 0.0057(6) -0.0017(6) 0.0060(6)
C4A' 0.0209(8) 0.0190(8) 0.0195(8) 0.0060(6) 0.0003(6) 0.0086(6)
N3A' 0.0174(7) 0.0138(6) 0.0143(6) 0.0015(5) 0.0022(5) 0.0037(5)
C2A' 0.0229(8) 0.0143(8) 0.0194(8) 0.0027(6) 0.0001(6) 0.0021(6)
C2B 0.0199(8) 0.0150(7) 0.0150(7) 0.0031(6) 0.0009(6) 0.0031(6)
N3B 0.0152(6) 0.0156(6) 0.0122(6) 0.0016(5) 0.0008(5) 0.0027(5)
C4B 0.0215(8) 0.0218(8) 0.0145(7) 0.0031(6) 0.0054(6) 0.0040(7)
C4B' 0.0243(9) 0.0232(9) 0.0124(7) 0.0014(6) 0.0030(6) 0.0044(7)
N3B' 0.0157(7) 0.0183(7) 0.0139(6) 0.0008(5) 0.0018(5) 0.0042(5)
C2B' 0.0225(8) 0.0164(8) 0.0186(8) -0.0034(6) 0.0034(7) 0.0023(6)
C2C 0.0164(8) 0.0159(7) 0.0160(7) 0.0001(6) 0.0022(6) 0.0039(6)
N3C 0.0142(6) 0.0134(6) 0.0137(6) 0.0019(5) 0.0018(5) 0.0040(5)
C4C 0.0161(8) 0.0211(8) 0.0196(8) 0.0009(6) 0.0023(6) 0.0085(6)
C4C' 0.0147(8) 0.0226(8) 0.0187(8) 0.0006(6) 0.0034(6) 0.0044(6)
N3C' 0.0155(6) 0.0170(7) 0.0137(6) 0.0019(5) 0.0014(5) 0.0041(5)
C2C' 0.0161(8) 0.0189(8) 0.0204(8) -0.0006(6) -0.0005(6) 0.0008(6)
C1' 0.0192(8) 0.0155(8) 0.0183(8) 0.0002(6) 0.0027(6) 0.0017(6)
C0' 0.0267(9) 0.0178(8) 0.0253(9) -0.0010(7) 0.0007(7) -0.0005(7)
O1 0.0374(8) 0.0309(7) 0.0198(7) 0.0030(6) -0.0014(6) 0.0081(6)
O2 0.0584(11) 0.0373(9) 0.0355(9) 0.0087(7) -0.0064(8) -0.0002(8)
O3 0.0527(10) 0.0512(10) 0.0400(9) 0.0109(8) 0.0203(8) 0.0296(9)
O4 0.0476(10) 0.0325(9) 0.0393(9) 0.0077(7) 0.0069(7) 0.0163(7)
O5 0.0540(11) 0.0447(10) 0.0380(9) 0.0109(8) 0.0039(8) 0.0131(8)
O6 0.0337(9) 0.0548(11) 0.0494(10) 0.0140(8) 0.0110(8) 0.0080(8)
O7 0.0537(12) 0.0397(10) 0.0822(15) -0.0145(10) -0.0088(11) 0.0131(9)

loop_
_atom_type_symbol
_atom_type_description
_atom_type_scat_dispersion_real
_atom_type_scat_dispersion_imag
_atom_type_scat_source
C C 0.0033 0.0016 'International Tables Vol C Tables 4.2.6.8 and 6.1.1.4'
H H 0 0 'International Tables Vol C Tables 4.2.6.8 and 6.1.1.4'
Cl Cl 0.1484 0.1585 'International Tables Vol C Tables 4.2.6.8 and 6.1.1.4'
Co Co 0.3494 0.9721 'International Tables Vol C Tables 4.2.6.8 and 6.1.1.4'
N N 0.0061 0.0033 'International Tables Vol C Tables 4.2.6.8 and 6.1.1.4'
O O 0.0106 0.006 'International Tables Vol C Tables 4.2.6.8 and 6.1.1.4'
S S 0.1246 0.1234 'International Tables Vol C Tables 4.2.6.8 and 6.1.1.4'

loop_
_geom_angle_atom_site_label_1
_geom_angle_atom_site_label_2
_geom_angle_atom_site_label_3
_geom_angle
_geom_angle_site_symmetry_1
_geom_angle_site_symmetry_3
_geom_angle_publ_flag
N3B' Co1 N3A' 90.18(6) . . ?
N3B' Co1 N3B 86.52(5) . . ?
N3A' Co1 N3B 175.02(6) . . ?
N3B' Co1 N3C' 90.95(6) . . ?
N3A' Co1 N3C' 91.10(6) . . ?
N3B Co1 N3C' 92.68(6) . . ?
N3B' Co1 N3C 176.44(5) . . ?
N3A' Co1 N3C 92.30(5) . . ?
N3B Co1 N3C 91.16(5) . . ?
N3C' Co1 N3C 86.45(5) . . ?
N3B' Co1 N3A 92.38(5) . . ?
N3A' Co1 N3A 86.94(5) . . ?
N3B Co1 N3A 89.47(5) . . ?
N3C' Co1 N3A 176.14(5) . . ?
N3C Co1 N3A 90.30(5) . . ?
N1 C1 C2B 107.55(12) . . ?
N1 C1 C2A 109.40(13) . . ?
C2B C1 C2A 112.21(13) . . ?
N1 C1 C2C 103.19(12) . . ?
C2B C1 C2C 112.25(13) . . ?
C2A C1 C2C 111.73(13) . . ?
C10 N1 C1 118.99(12) . . ?
C10 N1 H1A 107.6 . . ?
C1 N1 H1A 107.6 . . ?
C10 N1 H1B 107.6 . . ?
C1 N1 H1B 107.6 . . ?
H1A N1 H1B 107 . . ?
C13 C10 N1 109.8(6) . . ?
N1 C10 C13' 104.9(14) . . ?
C13 C10 H10A 109.7 . . ?
N1 C10 H10A 109.7 . . ?
C13' C10 H10A 118.1 . . ?
C13 C10 H10B 109.7 . . ?
N1 C10 H10B 109.7 . . ?
C13' C10 H10B 105.9 . . ?
H10A C10 H10B 108.2 . . ?
C15 S11 C12 92.0(4) . . ?
C13 C12 S11 111.6(5) . . ?
C13 C12 H12 124.2 . . ?
S11 C12 H12 124.2 . . ?
C12 C13 C14 111.9(5) . . ?
C12 C13 C10 125.2(7) . . ?
C14 C13 C10 122.5(7) . . ?
C15 C14 C13 113.6(8) . . ?
C15 C14 H14 123.2 . . ?
C13 C14 H14 123.2 . . ?
C14 C15 S11 110.9(7) . . ?
C14 C15 H15 124.6 . . ?
S11 C15 H15 124.6 . . ?
C15' S11' C12' 94.5(10) . . ?
C13' C12' S11' 108.1(14) . . ?
C13' C12' H12' 126 . . ?
S11' C12' H12' 126 . . ?
C12' C13' C14' 113.8(14) . . ?
C12' C13' C10 124.0(19) . . ?
C14' C13' C10 121.1(16) . . ?
C15' C14' C13' 112.3(16) . . ?
C15' C14' H14' 123.8 . . ?
C13' C14' H14' 123.8 . . ?
C14' C15' S11' 110.0(13) . . ?
C14' C15' H15' 125 . . ?
S11' C15' H15' 125 . . ?
N3A C2A C1 111.11(13) . . ?
N3A C2A H2A1 109.4 . . ?
C1 C2A H2A1 109.4 . . ?
N3A C2A H2A2 109.4 . . ?
C1 C2A H2A2 109.4 . . ?
H2A1 C2A H2A2 108 . . ?
C4A N3A C2A 112.66(12) . . ?
C4A N3A Co1 106.40(10) . . ?
C2A N3A Co1 119.22(10) . . ?
C4A N3A H3A 105.9 . . ?
C2A N3A H3A 105.9 . . ?
Co1 N3A H3A 105.9 . . ?
N3A C4A C4A' 106.64(12) . . ?
N3A C4A H4A1 110.4 . . ?
C4A' C4A H4A1 110.4 . . ?
N3A C4A H4A2 110.4 . . ?
C4A' C4A H4A2 110.4 . . ?
H4A1 C4A H4A2 108.6 . . ?
N3A' C4A' C4A 107.13(13) . . ?
N3A' C4A' H4A3 110.3 . . ?
C4A C4A' H4A3 110.3 . . ?
N3A' C4A' H4A4 110.3 . . ?
C4A C4A' H4A4 110.3 . . ?
H4A3 C4A' H4A4 108.5 . . ?
C4A' N3A' C2A' 112.74(13) . . ?
C4A' N3A' Co1 107.04(10) . . ?
C2A' N3A' Co1 118.36(10) . . ?
C4A' N3A' H3A' 105.9 . . ?
C2A' N3A' H3A' 105.9 . . ?
Co1 N3A' H3A' 105.9 . . ?
N3A' C2A' C1' 113.67(13) . . ?
N3A' C2A' H2A3 108.8 . . ?
C1' C2A' H2A3 108.8 . . ?
N3A' C2A' H2A4 108.8 . . ?
C1' C2A' H2A4 108.8 . . ?
H2A3 C2A' H2A4 107.7 . . ?
N3B C2B C1 112.41(12) . . ?
N3B C2B H2B1 109.1 . . ?
C1 C2B H2B1 109.1 . . ?
N3B C2B H2B2 109.1 . . ?
C1 C2B H2B2 109.1 . . ?
H2B1 C2B H2B2 107.9 . . ?
C2B N3B C4B 112.57(12) . . ?
C2B N3B Co1 118.47(10) . . ?
C4B N3B Co1 107.06(10) . . ?
C2B N3B H3B 106 . . ?
C4B N3B H3B 106 . . ?
Co1 N3B H3B 106 . . ?
N3B C4B C4B' 106.07(13) . . ?
N3B C4B H4B1 110.5 . . ?
C4B' C4B H4B1 110.5 . . ?
N3B C4B H4B2 110.5 . . ?
C4B' C4B H4B2 110.5 . . ?
H4B1 C4B H4B2 108.7 . . ?
N3B' C4B' C4B 106.69(13) . . ?
N3B' C4B' H4B3 110.4 . . ?
C4B C4B' H4B3 110.4 . . ?
N3B' C4B' H4B4 110.4 . . ?
C4B C4B' H4B4 110.4 . . ?
H4B3 C4B' H4B4 108.6 . . ?
C4B' N3B' C2B' 112.49(12) . . ?
C4B' N3B' Co1 107.56(10) . . ?
C2B' N3B' Co1 118.11(10) . . ?
C4B' N3B' H3B' 105.9 . . ?
C2B' N3B' H3B' 105.9 . . ?
Co1 N3B' H3B' 105.9 . . ?
N3B' C2B' C1' 113.96(13) . . ?
N3B' C2B' H2B3 108.8 . . ?
C1' C2B' H2B3 108.8 . . ?
N3B' C2B' H2B4 108.8 . . ?
C1' C2B' H2B4 108.8 . . ?
H2B3 C2B' H2B4 107.7 . . ?
N3C C2C C1 113.13(12) . . ?
N3C C2C H2C1 109 . . ?
C1 C2C H2C1 109 . . ?
N3C C2C H2C2 109 . . ?
C1 C2C H2C2 109 . . ?
H2C1 C2C H2C2 107.8 . . ?
C2C N3C C4C 112.74(12) . . ?
C2C N3C Co1 117.66(9) . . ?
C4C N3C Co1 107.35(9) . . ?
C2C N3C H3C 106.1 . . ?
C4C N3C H3C 106.1 . . ?
Co1 N3C H3C 106.1 . . ?
N3C C4C C4C' 106.49(13) . . ?
N3C C4C H4C1 110.4 . . ?
C4C' C4C H4C1 110.4 . . ?
N3C C4C H4C2 110.4 . . ?
C4C' C4C H4C2 110.4 . . ?
H4C1 C4C H4C2 108.6 . . ?
N3C' C4C' C4C 107.00(13) . . ?
N3C' C4C' H4C3 110.3 . . ?
C4C C4C' H4C3 110.3 . . ?
N3C' C4C' H4C4 110.3 . . ?
C4C C4C' H4C4 110.3 . . ?
H4C3 C4C' H4C4 108.6 . . ?
C4C' N3C' C2C' 112.06(12) . . ?
C4C' N3C' Co1 107.38(10) . . ?
C2C' N3C' Co1 117.77(10) . . ?
C4C' N3C' H3C' 106.3 . . ?
C2C' N3C' H3C' 106.3 . . ?
Co1 N3C' H3C' 106.3 . . ?
N3C' C2C' C1' 114.22(13) . . ?
N3C' C2C' H2C3 108.7 . . ?
C1' C2C' H2C3 108.7 . . ?
N3C' C2C' H2C4 108.7 . . ?
C1' C2C' H2C4 108.7 . . ?
H2C3 C2C' H2C4 107.6 . . ?
C2A' C1' C2C' 111.58(14) . . ?
C2A' C1' C2B' 110.97(14) . . ?
C2C' C1' C2B' 110.96(14) . . ?
C2A' C1' C0' 107.80(14) . . ?
C2C' C1' C0' 107.73(14) . . ?
C2B' C1' C0' 107.62(14) . . ?
C1' C0' H0'1 109.5 . . ?
C1' C0' H0'2 109.5 . . ?
H0'1 C0' H0'2 109.5 . . ?
C1' C0' H0'3 109.5 . . ?
H0'1 C0' H0'3 109.5 . . ?
H0'2 C0' H0'3 109.5 . . ?
H1AO O1 H1BO 104(2) . . ?
H2AO O2 H2BO 104(2) . . ?
H3AO O3 H3BO 110(2) . . ?
H4AO O4 H4BO 111(2) . . ?
H5AO O5 H5BO 105.4(19) . . ?
H6AO O6 H6BO 109(2) . . ?
H7AO O7 H7BO 107(2) . . ?

loop_
_geom_bond_atom_site_label_1
_geom_bond_atom_site_label_2
_geom_bond_distance
_geom_bond_site_symmetry_2
_geom_bond_publ_flag
Co1 N3B' 1.9689(13) . ?
Co1 N3A' 1.9689(13) . ?
Co1 N3B 1.9710(13) . ?
Co1 N3C' 1.9744(13) . ?
Co1 N3C 1.9809(13) . ?
Co1 N3A 1.9862(13) . ?
C1 N1 1.5147(19) . ?
C1 C2B 1.526(2) . ?
C1 C2A 1.529(2) . ?
C1 C2C 1.533(2) . ?
N1 C10 1.511(2) . ?
N1 H1A 0.92 . ?
N1 H1B 0.92 . ?
C10 C13 1.478(7) . ?
C10 C13' 1.567(17) . ?
C10 H10A 0.99 . ?
C10 H10B 0.99 . ?
S11 C15 1.721(10) . ?
S11 C12 1.730(6) . ?
C12 C13 1.342(10) . ?
C12 H12 0.95 . ?
C13 C14 1.443(10) . ?
C14 C15 1.345(11) . ?
C14 H14 0.95 . ?
C15 H15 0.95 . ?
S11' C15' 1.700(14) . ?
S11' C12' 1.725(19) . ?
C12' C13' 1.33(2) . ?
C12' H12' 0.95 . ?
C13' C14' 1.46(2) . ?
C14' C15' 1.327(19) . ?
C14' H14' 0.95 . ?
C15' H15' 0.95 . ?
C2A N3A 1.496(2) . ?
C2A H2A1 0.99 . ?
C2A H2A2 0.99 . ?
N3A C4A 1.491(2) . ?
N3A H3A 0.93 . ?
C4A C4A' 1.505(2) . ?
C4A H4A1 0.99 . ?
C4A H4A2 0.99 . ?
C4A' N3A' 1.488(2) . ?
C4A' H4A3 0.99 . ?
C4A' H4A4 0.99 . ?
N3A' C2A' 1.500(2) . ?
N3A' H3A' 0.93 . ?
C2A' C1' 1.520(2) . ?
C2A' H2A3 0.99 . ?
C2A' H2A4 0.99 . ?
C2B N3B 1.488(2) . ?
C2B H2B1 0.99 . ?
C2B H2B2 0.99 . ?
N3B C4B 1.492(2) . ?
N3B H3B 0.93 . ?
C4B C4B' 1.506(2) . ?
C4B H4B1 0.99 . ?
C4B H4B2 0.99 . ?
C4B' N3B' 1.489(2) . ?
C4B' H4B3 0.99 . ?
C4B' H4B4 0.99 . ?
N3B' C2B' 1.500(2) . ?
N3B' H3B' 0.93 . ?
C2B' C1' 1.526(2) . ?
C2B' H2B3 0.99 . ?
C2B' H2B4 0.99 . ?
C2C N3C 1.487(2) . ?
C2C H2C1 0.99 . ?
C2C H2C2 0.99 . ?
N3C C4C 1.489(2) . ?
N3C H3C 0.93 . ?
C4C C4C' 1.504(2) . ?
C4C H4C1 0.99 . ?
C4C H4C2 0.99 . ?
C4C' N3C' 1.498(2) . ?
C4C' H4C3 0.99 . ?
C4C' H4C4 0.99 . ?
N3C' C2C' 1.499(2) . ?
N3C' H3C' 0.93 . ?
C2C' C1' 1.524(2) . ?
C2C' H2C3 0.99 . ?
C2C' H2C4 0.99 . ?
C1' C0' 1.533(2) . ?
C0' H0'1 0.98 . ?
C0' H0'2 0.98 . ?
C0' H0'3 0.98 . ?
O1 H1AO 0.860(16) . ?
O1 H1BO 0.870(16) . ?
O2 H2AO 0.872(17) . ?
O2 H2BO 0.862(16) . ?
O3 H3AO 0.825(16) . ?
O3 H3BO 0.871(16) . ?
O4 H4AO 0.829(15) . ?
O4 H4BO 0.839(16) . ?
O5 H5AO 0.842(16) . ?
O5 H5BO 0.858(16) . ?
O6 H6AO 0.840(16) . ?
O6 H6BO 0.860(16) . ?
O7 H7AO 0.848(17) . ?
O7 H7BO 0.860(17) . ?

loop_
_geom_hbond_atom_site_label_D
_geom_hbond_atom_site_label_H
_geom_hbond_atom_site_label_A
_geom_hbond_distance_DH
_geom_hbond_distance_HA
_geom_hbond_distance_DA
_geom_hbond_angle_DHA
_geom_hbond_site_symmetry_A
N1 H1A Cl4 0.92 2.23 3.1378(15) 167.9 .
N1 H1B O1 0.92 1.83 2.7261(19) 164.5 .
N3A H3A Cl3 0.93 2.25 3.1677(13) 169.3 .
N3A' H3A' Cl2 0.93 2.25 3.1598(14) 164.5 .
N3B H3B Cl1 0.93 2.21 3.1353(14) 172.9 .
N3B' H3B' Cl3 0.93 2.27 3.1827(14) 167.9 .
N3C H3C Cl2 0.93 2.27 3.2006(14) 175.5 .
N3C' H3C' Cl1 0.93 2.42 3.3042(14) 158.6 .
O1 H1AO Cl4 0.860(16) 2.396(18) 3.2382(14) 166(2) 2_676
O1 H1BO O4 0.870(16) 1.815(16) 2.677(2) 170(3) 1_655
O2 H2AO Cl1 0.872(17) 2.32(2) 3.1634(17) 162(3) .
O2 H2BO Cl4 0.862(16) 2.488(18) 3.3404(18) 170(3) .
O3 H3AO Cl1 0.825(16) 2.389(18) 3.1838(16) 162(3) 1_655
O3 H3BO O5 0.871(16) 1.870(16) 2.733(2) 171(2) .
O4 H4AO Cl2 0.829(15) 2.340(15) 3.1672(17) 175(2) 2_566
O4 H4BO O6 0.839(16) 1.865(16) 2.702(2) 175(3) .
O5 H5AO O2 0.842(16) 2.098(19) 2.879(2) 154(2) 2_675
O5 H5BO O7 0.858(16) 1.855(16) 2.712(3) 178(2) .
O6 H6AO Cl4 0.840(16) 2.367(16) 3.2067(18) 178(3) .
O6 H6BO O3 0.860(16) 1.952(16) 2.791(3) 165(3) 1_455
O7 H7AO Cl3 0.848(17) 2.369(18) 3.192(2) 164(3) 2_665
O7 H7BO O2 0.860(17) 2.094(17) 2.927(3) 163(3) .
